data_7064381
loop_
_publ_author_name
'Kumar, Devendra'
'Ali, Ahmad'
'Sood, Mehak'
'Bharatam, Prasad V.'
'Khan, Abu Taleb'

_publ_section_title
;
 Reactivity study of 4-hydroxydithiocoumarin/4-hydroxythiocoumarin with
 vinyl ether/cyclic vinyl ether: synthesis of fused novel thiophene
 derivatives using CuO nanoparticles
;
_journal_issue 17
_journal_name_full 'New Journal of Chemistry'
_journal_page_first 7438
_journal_page_last 7447
_journal_paper_doi 10.1039/D6NJ00650G
_journal_volume 50
_journal_year 2026
_chemical_formula_moiety 'C16 H13 F O3 S2'
_chemical_formula_sum 'C16 H13 F O3 S2'
_chemical_formula_weight 336.38
_space_group_crystal_system triclinic
_space_group_IT_number 2
_space_group_name_Hall '-P 1'
_space_group_name_H-M_alt 'P -1'
_atom_sites_solution_hydrogens geom
_audit_creation_date 2025-12-23
_audit_creation_method
;
Olex2 1.5-beta
(compiled 2024.02.16 svn.r378c4104 for OlexSys, GUI svn.r6928)
;
_audit_update_record
;
2025-12-24 deposited with the CCDC.	2026-04-01 downloaded from the CCDC.
;
_cell_angle_alpha 91.097(2)
_cell_angle_beta 90.8560(10)
_cell_angle_gamma 101.684(2)
_cell_formula_units_Z 2
_cell_length_a 7.4957(4)
_cell_length_b 7.5172(4)
_cell_length_c 13.7183(7)
_cell_measurement_reflns_used 9978
_cell_measurement_temperature 299(2)
_cell_measurement_theta_max 25.97
_cell_measurement_theta_min 2.77
_cell_volume 756.69(7)
_computing_cell_refinement 'SAINT V8.40B (?, 2016)'
_computing_data_reduction 'SAINT V8.40B (?, 2016)'
_computing_molecular_graphics 'Olex2 1.5-beta (Dolomanov et al., 2009)'
_computing_publication_material 'Olex2 1.5-beta (Dolomanov et al., 2009)'
_computing_structure_refinement 'XL  (Sheldrick, 2008)'
_computing_structure_solution 'SHELXT 2018/2 (Sheldrick, 2018)'
_diffrn_ambient_temperature 299.00
_diffrn_measured_fraction_theta_full 0.995
_diffrn_measured_fraction_theta_max 0.995
_diffrn_measurement_device_type 'Bruker APEX-II CCD'
_diffrn_measurement_method '\f and \w scans'
_diffrn_radiation_type MoK\a
_diffrn_radiation_wavelength 0.71073
_diffrn_reflns_av_R_equivalents 0.0554
_diffrn_reflns_av_unetI/netI 0.0327
_diffrn_reflns_Laue_measured_fraction_full 0.995
_diffrn_reflns_Laue_measured_fraction_max 0.995
_diffrn_reflns_limit_h_max 9
_diffrn_reflns_limit_h_min -9
_diffrn_reflns_limit_k_max 9
_diffrn_reflns_limit_k_min -9
_diffrn_reflns_limit_l_max 16
_diffrn_reflns_limit_l_min -16
_diffrn_reflns_number 17631
_diffrn_reflns_point_group_measured_fraction_full 0.995
_diffrn_reflns_point_group_measured_fraction_max 0.995
_diffrn_reflns_theta_full 25.242
_diffrn_reflns_theta_max 26.029
_diffrn_reflns_theta_min 2.768
_diffrn_source_current 1.4
_diffrn_source_power 0.07
_diffrn_source_voltage 50.0
_diffrn_standards_number 0
_exptl_absorpt_coefficient_mu 0.371
_exptl_absorpt_correction_T_max 0.7453
_exptl_absorpt_correction_T_min 0.5862
_exptl_absorpt_correction_type none
_exptl_absorpt_process_details
;
SADABS-2016/2 (Bruker,2016/2) was used for absorption correction.
wR2(int) was 0.1678 before and 0.0844 after correction.
The Ratio of minimum to maximum transmission is 0.7865.
The \l/2 correction factor is Not present.
;
_exptl_crystal_colour 'light yellow'
_exptl_crystal_density_diffrn 1.476
_exptl_crystal_description block
_exptl_crystal_F_000 348
_exptl_crystal_size_max 0.8456
_exptl_crystal_size_mid 0.4225
_exptl_crystal_size_min 0.2012
_refine_diff_density_max 0.257
_refine_diff_density_min -0.214
_refine_diff_density_rms 0.041
_refine_ls_extinction_method none
_refine_ls_goodness_of_fit_ref 1.069
_refine_ls_hydrogen_treatment constr
_refine_ls_matrix_type full
_refine_ls_number_parameters 200
_refine_ls_number_reflns 2971
_refine_ls_number_restraints 0
_refine_ls_restrained_S_all 1.069
_refine_ls_R_factor_all 0.0472
_refine_ls_R_factor_gt 0.0384
_refine_ls_shift/su_max 0.000
_refine_ls_shift/su_mean 0.000
_refine_ls_structure_factor_coef Fsqd
_refine_ls_weighting_details 'w=1/[\s^2^(Fo^2^)+(0.0356P)^2^+0.3745P] where P=(Fo^2^+2Fc^2^)/3'
_refine_ls_weighting_scheme calc
_refine_ls_wR_factor_gt 0.0914
_refine_ls_wR_factor_ref 0.0989
_reflns_Friedel_coverage 0.000
_reflns_number_gt 2550
_reflns_number_total 2971
_reflns_threshold_expression 'I > 2\s(I)'
_cod_data_source_file d6nj00650g2.cif
_cod_data_source_block atk25062_1_0m_a
_cod_depositor_comments 'Adding full bibliography for 7064380--7064381.cif.'
_cod_database_code 7064381
_shelx_shelxl_version_number 2019/1
_shelx_space_group_comment
;
The symmetry employed for this shelxl refinement is uniquely defined
by the following loop, which should always be used as a source of
symmetry information in preference to the above space-group names.
They are only intended as comments.
;
_olex2_refinement_description
;
1. Fixed Uiso
 At 1.2 times of:
  All C(H) groups, All C(H,H) groups
 At 1.5 times of:
  All C(H,H,H) groups
2.a Secondary CH2 refined with riding coordinates:
 C12(H12A,H12B), C13(H13A,H13B), C14(H14A,H14B)
2.b Aromatic/amide H refined with riding coordinates:
 C3(H3), C5(H5), C6(H6), C10(H10)
2.c Idealised Me refined as rotating group:
 C16(H16A,H16B,H16C)
;
_olex2_submission_special_instructions 'No special instructions were received'

loop_
_space_group_symop_operation_xyz
'x, y, z'
'-x, -y, -z'

loop_
_atom_site_label
_atom_site_type_symbol
_atom_site_fract_x
_atom_site_fract_y
_atom_site_fract_z
_atom_site_U_iso_or_equiv
_atom_site_adp_type
_atom_site_occupancy
_atom_site_site_symmetry_order
_atom_site_calc_flag
_atom_site_refinement_flags_posn
_atom_site_refinement_flags_adp
_atom_site_refinement_flags_occupancy
_atom_site_disorder_assembly
_atom_site_disorder_group
S1 S 0.73108(7) 0.74945(7) 0.43831(4) 0.04382(16) Uani 1 1 d . . . . .
S2 S 0.48734(7) 0.58682(7) 0.27150(4) 0.04346(16) Uani 1 1 d . . . . .
F1 F 0.9489(2) 1.0459(2) 0.75751(11) 0.0736(4) Uani 1 1 d . . . . .
O2 O 0.18320(19) 0.7333(2) 0.56596(10) 0.0515(4) Uani 1 1 d . . . . .
O3 O -0.1763(2) 0.1863(2) 0.11544(11) 0.0629(5) Uani 1 1 d . . . . .
O4 O -0.3037(3) 0.1618(3) -0.03142(14) 0.0971(7) Uani 1 1 d . . . . .
C1 C 0.5020(3) 0.8205(2) 0.58670(13) 0.0348(4) Uani 1 1 d . . . . .
C2 C 0.6793(3) 0.8274(2) 0.55292(14) 0.0367(4) Uani 1 1 d . . . . .
C3 C 0.8307(3) 0.9022(3) 0.61188(16) 0.0462(5) Uani 1 1 d . . . . .
H3 H 0.948407 0.905000 0.590498 0.055 Uiso 1 1 calc R U . . .
C4 C 0.8014(3) 0.9709(3) 0.70129(16) 0.0493(5) Uani 1 1 d . . . . .
C5 C 0.6308(3) 0.9684(3) 0.73802(15) 0.0484(5) Uani 1 1 d . . . . .
H5 H 0.616413 1.016279 0.799764 0.058 Uiso 1 1 calc R U . . .
C6 C 0.4829(3) 0.8930(3) 0.68022(14) 0.0421(5) Uani 1 1 d . . . . .
H6 H 0.366513 0.889632 0.703635 0.051 Uiso 1 1 calc R U . . .
C7 C 0.3342(3) 0.7398(2) 0.53072(14) 0.0357(4) Uani 1 1 d . . . . .
C8 C 0.3516(2) 0.6695(2) 0.43288(13) 0.0339(4) Uani 1 1 d . . . . .
C9 C 0.5166(3) 0.6720(2) 0.38907(14) 0.0358(4) Uani 1 1 d . . . . .
C10 C 0.2015(3) 0.5937(3) 0.36957(14) 0.0385(4) Uani 1 1 d . . . . .
H10 H 0.080694 0.579962 0.387972 0.046 Uiso 1 1 calc R U . . .
C11 C 0.2510(3) 0.5438(3) 0.28055(14) 0.0395(4) Uani 1 1 d . . . . .
C12 C 0.1370(3) 0.4617(3) 0.19413(15) 0.0492(5) Uani 1 1 d . . . . .
H12A H 0.152431 0.337724 0.184027 0.059 Uiso 1 1 calc R U . . .
H12B H 0.180299 0.529143 0.136617 0.059 Uiso 1 1 calc R U . . .
C13 C -0.0642(3) 0.4612(3) 0.20527(16) 0.0542(6) Uani 1 1 d . . . . .
H13A H -0.107450 0.394250 0.262929 0.065 Uiso 1 1 calc R U . . .
H13B H -0.079770 0.585251 0.215026 0.065 Uiso 1 1 calc R U . . .
C14 C -0.1787(3) 0.3776(3) 0.11825(17) 0.0594(6) Uani 1 1 d . . . . .
H14A H -0.302607 0.395564 0.124364 0.071 Uiso 1 1 calc R U . . .
H14B H -0.129004 0.433681 0.058774 0.071 Uiso 1 1 calc R U . . .
C15 C -0.2443(3) 0.0928(4) 0.03629(18) 0.0624(7) Uani 1 1 d . . . . .
C16 C -0.2391(5) -0.1042(4) 0.0426(3) 0.0909(10) Uani 1 1 d . . . . .
H16A H -0.258268 -0.160152 -0.021178 0.136 Uiso 1 1 calc R U . . .
H16B H -0.333118 -0.162157 0.084979 0.136 Uiso 1 1 calc R U . . .
H16C H -0.122498 -0.116900 0.068182 0.136 Uiso 1 1 calc R U . . .

loop_
_atom_site_aniso_label
_atom_site_aniso_U_11
_atom_site_aniso_U_22
_atom_site_aniso_U_33
_atom_site_aniso_U_23
_atom_site_aniso_U_13
_atom_site_aniso_U_12
S1 0.0363(3) 0.0495(3) 0.0445(3) -0.0084(2) 0.0053(2) 0.0064(2)
S2 0.0491(3) 0.0479(3) 0.0333(3) -0.0081(2) 0.0078(2) 0.0100(2)
F1 0.0673(9) 0.0806(10) 0.0680(10) -0.0188(8) -0.0343(7) 0.0075(7)
O2 0.0398(8) 0.0697(10) 0.0419(8) -0.0148(7) 0.0085(6) 0.0048(7)
O3 0.0746(11) 0.0648(10) 0.0456(9) -0.0137(8) -0.0178(8) 0.0083(8)
O4 0.134(2) 0.0989(16) 0.0487(12) -0.0169(11) -0.0319(12) 0.0063(14)
C1 0.0420(10) 0.0282(9) 0.0336(10) -0.0022(7) 0.0019(8) 0.0060(7)
C2 0.0437(10) 0.0283(9) 0.0375(10) -0.0014(7) -0.0009(8) 0.0058(7)
C3 0.0399(11) 0.0437(11) 0.0541(13) -0.0029(9) -0.0075(9) 0.0073(9)
C4 0.0565(13) 0.0415(11) 0.0479(13) -0.0050(9) -0.0196(10) 0.0071(9)
C5 0.0687(15) 0.0404(11) 0.0360(11) -0.0074(9) -0.0088(10) 0.0123(10)
C6 0.0534(12) 0.0378(10) 0.0348(11) -0.0033(8) 0.0015(9) 0.0085(9)
C7 0.0396(10) 0.0330(9) 0.0337(10) -0.0022(7) 0.0049(8) 0.0058(8)
C8 0.0378(10) 0.0311(9) 0.0313(9) -0.0025(7) 0.0035(7) 0.0035(7)
C9 0.0419(10) 0.0314(9) 0.0335(10) -0.0032(7) 0.0038(8) 0.0060(8)
C10 0.0392(10) 0.0400(10) 0.0343(10) -0.0049(8) 0.0015(8) 0.0038(8)
C11 0.0471(11) 0.0366(10) 0.0332(10) -0.0047(8) 0.0001(8) 0.0054(8)
C12 0.0602(14) 0.0528(12) 0.0327(11) -0.0101(9) -0.0015(9) 0.0080(10)
C13 0.0579(14) 0.0619(14) 0.0394(12) -0.0137(10) -0.0051(10) 0.0059(11)
C14 0.0628(15) 0.0696(16) 0.0455(13) -0.0145(11) -0.0111(11) 0.0148(12)
C15 0.0564(14) 0.0797(18) 0.0454(14) -0.0201(12) -0.0054(11) 0.0030(12)
C16 0.089(2) 0.076(2) 0.103(3) -0.0301(18) -0.0199(19) 0.0110(16)

loop_
_atom_type_symbol
_atom_type_description
_atom_type_scat_dispersion_real
_atom_type_scat_dispersion_imag
_atom_type_scat_source
C C 0.0033 0.0016 'International Tables Vol C Tables 4.2.6.8 and 6.1.1.4'
H H 0.0000 0.0000 'International Tables Vol C Tables 4.2.6.8 and 6.1.1.4'
F F 0.0171 0.0103 'International Tables Vol C Tables 4.2.6.8 and 6.1.1.4'
O O 0.0106 0.0060 'International Tables Vol C Tables 4.2.6.8 and 6.1.1.4'
S S 0.1246 0.1234 'International Tables Vol C Tables 4.2.6.8 and 6.1.1.4'

loop_
_geom_angle_atom_site_label_1
_geom_angle_atom_site_label_2
_geom_angle_atom_site_label_3
_geom_angle
_geom_angle_site_symmetry_1
_geom_angle_site_symmetry_3
_geom_angle_publ_flag
C9 S1 C2 101.07(9) . . ?
C9 S2 C11 91.92(9) . . ?
C15 O3 C14 117.1(2) . . ?
C2 C1 C7 124.24(16) . . ?
C6 C1 C2 117.92(18) . . ?
C6 C1 C7 117.83(17) . . ?
C1 C2 S1 124.77(15) . . ?
C3 C2 S1 114.79(15) . . ?
C3 C2 C1 120.44(18) . . ?
C2 C3 H3 120.9 . . ?
C4 C3 C2 118.3(2) . . ?
C4 C3 H3 120.9 . . ?
F1 C4 C3 118.0(2) . . ?
F1 C4 C5 118.2(2) . . ?
C3 C4 C5 123.8(2) . . ?
C4 C5 H5 121.2 . . ?
C6 C5 C4 117.59(19) . . ?
C6 C5 H5 121.2 . . ?
C1 C6 H6 119.0 . . ?
C5 C6 C1 122.0(2) . . ?
C5 C6 H6 119.0 . . ?
O2 C7 C1 120.85(17) . . ?
O2 C7 C8 120.67(17) . . ?
C8 C7 C1 118.48(16) . . ?
C9 C8 C7 123.68(17) . . ?
C9 C8 C10 111.85(16) . . ?
C10 C8 C7 124.45(16) . . ?
S2 C9 S1 120.82(11) . . ?
C8 C9 S1 127.68(15) . . ?
C8 C9 S2 111.49(14) . . ?
C8 C10 H10 123.1 . . ?
C11 C10 C8 113.88(17) . . ?
C11 C10 H10 123.1 . . ?
C10 C11 S2 110.85(15) . . ?
C10 C11 C12 130.47(19) . . ?
C12 C11 S2 118.68(15) . . ?
C11 C12 H12A 108.9 . . ?
C11 C12 H12B 108.9 . . ?
C11 C12 C13 113.25(17) . . ?
H12A C12 H12B 107.7 . . ?
C13 C12 H12A 108.9 . . ?
C13 C12 H12B 108.9 . . ?
C12 C13 H13A 109.0 . . ?
C12 C13 H13B 109.0 . . ?
H13A C13 H13B 107.8 . . ?
C14 C13 C12 113.09(19) . . ?
C14 C13 H13A 109.0 . . ?
C14 C13 H13B 109.0 . . ?
O3 C14 C13 107.48(19) . . ?
O3 C14 H14A 110.2 . . ?
O3 C14 H14B 110.2 . . ?
C13 C14 H14A 110.2 . . ?
C13 C14 H14B 110.2 . . ?
H14A C14 H14B 108.5 . . ?
O3 C15 C16 112.4(2) . . ?
O4 C15 O3 122.4(3) . . ?
O4 C15 C16 125.2(2) . . ?
C15 C16 H16A 109.5 . . ?
C15 C16 H16B 109.5 . . ?
C15 C16 H16C 109.5 . . ?
H16A C16 H16B 109.5 . . ?
H16A C16 H16C 109.5 . . ?
H16B C16 H16C 109.5 . . ?

loop_
_geom_bond_atom_site_label_1
_geom_bond_atom_site_label_2
_geom_bond_distance
_geom_bond_site_symmetry_2
_geom_bond_publ_flag
S1 C2 1.744(2) . ?
S1 C9 1.719(2) . ?
S2 C9 1.7183(19) . ?
S2 C11 1.742(2) . ?
F1 C4 1.356(2) . ?
O2 C7 1.230(2) . ?
O3 C14 1.441(3) . ?
O3 C15 1.320(3) . ?
O4 C15 1.196(3) . ?
C1 C2 1.405(3) . ?
C1 C6 1.405(3) . ?
C1 C7 1.478(3) . ?
C2 C3 1.398(3) . ?
C3 H3 0.9300 . ?
C3 C4 1.360(3) . ?
C4 C5 1.379(3) . ?
C5 H5 0.9300 . ?
C5 C6 1.371(3) . ?
C6 H6 0.9300 . ?
C7 C8 1.450(3) . ?
C8 C9 1.380(3) . ?
C8 C10 1.427(3) . ?
C10 H10 0.9300 . ?
C10 C11 1.350(3) . ?
C11 C12 1.498(3) . ?
C12 H12A 0.9700 . ?
C12 H12B 0.9700 . ?
C12 C13 1.517(3) . ?
C13 H13A 0.9700 . ?
C13 H13B 0.9700 . ?
C13 C14 1.510(3) . ?
C14 H14A 0.9700 . ?
C14 H14B 0.9700 . ?
C15 C16 1.494(4) . ?
C16 H16A 0.9600 . ?
C16 H16B 0.9600 . ?
C16 H16C 0.9600 . ?

loop_
_geom_torsion_atom_site_label_1
_geom_torsion_atom_site_label_2
_geom_torsion_atom_site_label_3
_geom_torsion_atom_site_label_4
_geom_torsion
_geom_torsion_site_symmetry_1
_geom_torsion_site_symmetry_2
_geom_torsion_site_symmetry_3
_geom_torsion_site_symmetry_4
_geom_torsion_publ_flag
S1 C2 C3 C4 178.12(16) . . . . ?
S2 C11 C12 C13 -170.12(16) . . . . ?
F1 C4 C5 C6 179.71(18) . . . . ?
O2 C7 C8 C9 -179.79(18) . . . . ?
O2 C7 C8 C10 1.8(3) . . . . ?
C1 C2 C3 C4 -1.3(3) . . . . ?
C1 C7 C8 C9 0.6(3) . . . . ?
C1 C7 C8 C10 -177.82(17) . . . . ?
C2 S1 C9 S2 177.28(11) . . . . ?
C2 S1 C9 C8 -2.0(2) . . . . ?
C2 C1 C6 C5 -0.1(3) . . . . ?
C2 C1 C7 O2 177.72(18) . . . . ?
C2 C1 C7 C8 -2.7(3) . . . . ?
C2 C3 C4 F1 -178.97(18) . . . . ?
C2 C3 C4 C5 1.1(3) . . . . ?
C3 C4 C5 C6 -0.3(3) . . . . ?
C4 C5 C6 C1 -0.2(3) . . . . ?
C6 C1 C2 S1 -178.53(14) . . . . ?
C6 C1 C2 C3 0.9(3) . . . . ?
C6 C1 C7 O2 -1.5(3) . . . . ?
C6 C1 C7 C8 178.12(17) . . . . ?
C7 C1 C2 S1 2.3(3) . . . . ?
C7 C1 C2 C3 -178.33(18) . . . . ?
C7 C1 C6 C5 179.14(18) . . . . ?
C7 C8 C9 S1 1.8(3) . . . . ?
C7 C8 C9 S2 -177.47(14) . . . . ?
C7 C8 C10 C11 177.48(17) . . . . ?
C8 C10 C11 S2 0.6(2) . . . . ?
C8 C10 C11 C12 -179.4(2) . . . . ?
C9 S1 C2 C1 -0.05(18) . . . . ?
C9 S1 C2 C3 -179.47(15) . . . . ?
C9 S2 C11 C10 0.07(16) . . . . ?
C9 S2 C11 C12 -179.92(17) . . . . ?
C9 C8 C10 C11 -1.1(2) . . . . ?
C10 C8 C9 S1 -179.54(14) . . . . ?
C10 C8 C9 S2 1.1(2) . . . . ?
C10 C11 C12 C13 9.9(3) . . . . ?
C11 S2 C9 S1 179.92(12) . . . . ?
C11 S2 C9 C8 -0.71(15) . . . . ?
C11 C12 C13 C14 -179.7(2) . . . . ?
C12 C13 C14 O3 68.0(3) . . . . ?
C14 O3 C15 O4 1.0(4) . . . . ?
C14 O3 C15 C16 -178.5(2) . . . . ?
C15 O3 C14 C13 -169.6(2) . . . . ?
